data_4031549
loop_
_publ_author_name
'Arillo, M.A.'
'Martinez, J.L.'
'Lopez, M.L.'
'Pico, C.'
'Veiga, M.L.'
'Campo, J.'
'Santrich-Badal, A.'

_publ_section_title
;
 Order - disorder transitions and magnetic behaviour in lithium ferrites
 Li0.5+0.5x Fe2.5-1.5x Tix O4 (x=1.28 and 1.50)
;
_journal_name_full 'European Journal of Inorganic Chemistry'
_journal_page_first 2397
_journal_page_last 2405
_journal_volume 2003
_journal_year 2003
_chemical_formula_sum 'Fe0.58 Li1.14 O4 Ti1.28'
_chemical_name_systematic '(Li0.68 Fe0.32) (Li0.46 Fe0.04) (Fe0.22 Ti1.28) O4'
_space_group_IT_number 212
_symmetry_space_group_name_Hall 'P 4acd 2ab 3'
_symmetry_space_group_name_H-M 'P 43 3 2'
_cell_angle_alpha 90
_cell_angle_beta 90
_cell_angle_gamma 90
_cell_formula_units_Z 8
_cell_length_a 8.3725
_cell_length_b 8.3725
_cell_length_c 8.3725
_cell_volume 586.902
_citation_journal_id_ASTM EJICFO
_cod_data_source_file Arillo_EJICFO_2003_712.cif
_cod_data_source_block Fe0.58Li1.14O4Ti1.28
_cod_original_cell_volume 586.9019
_cod_database_code 4031549

loop_
_symmetry_equiv_pos_as_xyz
x,y,z
-y+3/4,x+1/4,z+3/4
-x+1/2,-y,z+1/2
y+3/4,-x+3/4,z+1/4
x+1/2,-y+1/2,-z
y+1/4,x+3/4,-z+3/4
-x,y+1/2,-z+1/2
-y+1/4,-x+1/4,-z+1/4
z,x,y
-x+3/4,z+1/4,y+3/4
-z+1/2,-x,y+1/2
x+3/4,-z+3/4,y+1/4
z+1/2,-x+1/2,-y
x+1/4,z+3/4,-y+3/4
-z,x+1/2,-y+1/2
-x+1/4,-z+1/4,-y+1/4
y,z,x
y+1/2,-z+1/2,-x
z+1/4,y+3/4,-x+3/4
-y,z+1/2,-x+1/2
-z+1/4,-y+1/4,-x+1/4
-y+1/2,-z,x+1/2
z+3/4,-y+3/4,x+1/4
-z+3/4,y+1/4,x+3/4

loop_
_atom_site_label
_atom_site_type_symbol
_atom_site_fract_x
_atom_site_fract_y
_atom_site_fract_z
_atom_site_occupancy
_atom_site_U_iso_or_equiv
Fe3 Fe+3 0.125 0.3877 0.8623 0.147 0.0
Fe2 Fe+3 0.625 0.625 0.625 0.08 0.0
O1 O-2 0.3919 0.3919 0.3919 1 0.0
Fe1 Fe+3 -0.0026 -0.0026 -0.0026 0.32 0.0
O2 O-2 0.1077 0.1096 0.3741 1 0.0
Li1 Li+1 -0.0026 -0.0026 -0.0026 0.68 0.0
Li2 Li+1 0.625 0.625 0.625 0.92 0.0
Ti1 Ti+4 0.125 0.3877 0.8623 0.853 0.0
